data_1556772
loop_
_publ_author_name
'Garai, Mousumi'
'Biradha, Kumar'

_publ_section_title
;
 Exploration and exploitation of homologous series of
 bis(acrylamido)alkanes containing pyridyl and phenyl groups: \b-sheet
 versus two-dimensional layers in solid-state photochemical
 [2&#x2005;+&#x2005;2] reactions.
;
_journal_issue 'Pt 5'
_journal_name_full IUCrJ
_journal_page_first 523
_journal_page_last 533
_journal_paper_doi 10.1107/S2052252515009987
_journal_volume 2
_journal_year 2015
_chemical_formula_moiety 'C20 H20 N2 O2'
_chemical_formula_sum 'C20 H20 N2 O2'
_chemical_formula_weight 320.38
_space_group_IT_number 14
_space_group_name_Hall '-P 2ybc'
_space_group_name_H-M_alt 'P 1 21/c 1'
_symmetry_cell_setting monoclinic
_symmetry_space_group_name_H-M 'P 1 21/c 1'
_atom_sites_solution_hydrogens geom
_atom_sites_solution_primary direct
_atom_sites_solution_secondary difmap
_audit_creation_method SHELXL-97
_cell_angle_alpha 90.00
_cell_angle_beta 101.847(4)
_cell_angle_gamma 90.00
_cell_formula_units_Z 2
_cell_length_a 17.899(3)
_cell_length_b 4.8544(9)
_cell_length_c 9.5259(16)
_cell_measurement_reflns_used 1579
_cell_measurement_temperature 273(2)
_cell_measurement_theta_max 26.00
_cell_measurement_theta_min 1.16
_cell_volume 810.1(2)
_computing_structure_refinement 'SHELXL-97 (Sheldrick, 1997)'
_computing_structure_solution 'SHELXS-97 (Sheldrick, 1990)'
_diffrn_ambient_temperature 273(2)
_diffrn_measured_fraction_theta_full 1.000
_diffrn_measured_fraction_theta_max 1.000
_diffrn_measurement_device_type 'Bruker CCD APEX-2'
_diffrn_measurement_method hemisphere
_diffrn_radiation_monochromator graphite
_diffrn_radiation_source 'fine-focus sealed tube'
_diffrn_radiation_type MoK\a
_diffrn_radiation_wavelength 0.71073
_diffrn_reflns_av_R_equivalents 0.0366
_diffrn_reflns_av_sigmaI/netI 0.0351
_diffrn_reflns_limit_h_max 22
_diffrn_reflns_limit_h_min -22
_diffrn_reflns_limit_k_max 5
_diffrn_reflns_limit_k_min -5
_diffrn_reflns_limit_l_max 11
_diffrn_reflns_limit_l_min -11
_diffrn_reflns_number 6423
_diffrn_reflns_theta_full 26.00
_diffrn_reflns_theta_max 26.00
_diffrn_reflns_theta_min 1.16
_exptl_absorpt_coefficient_mu 0.086
_exptl_absorpt_correction_T_max 0.991
_exptl_absorpt_correction_T_min 0.983
_exptl_absorpt_correction_type empirical
_exptl_absorpt_process_details sadabs
_exptl_crystal_colour white
_exptl_crystal_density_diffrn 1.313
_exptl_crystal_density_method 'not measured'
_exptl_crystal_description block
_exptl_crystal_F_000 340
_exptl_crystal_size_max 0.22
_exptl_crystal_size_mid 0.17
_exptl_crystal_size_min 0.11
_refine_diff_density_max 0.240
_refine_diff_density_min -0.247
_refine_diff_density_rms 0.064
_refine_ls_extinction_coef 0.0086(11)
_refine_ls_extinction_expression Fc^*^=kFc[1+0.001xFc^2^\l^3^/sin(2\q)]^-1/4^
_refine_ls_extinction_method SHELXL
_refine_ls_goodness_of_fit_ref 1.214
_refine_ls_hydrogen_treatment mixed
_refine_ls_matrix_type full
_refine_ls_number_parameters 110
_refine_ls_number_reflns 1579
_refine_ls_number_restraints 0
_refine_ls_restrained_S_all 1.214
_refine_ls_R_factor_all 0.0551
_refine_ls_R_factor_gt 0.0373
_refine_ls_shift/su_max 0.000
_refine_ls_shift/su_mean 0.000
_refine_ls_structure_factor_coef Fsqd
_refine_ls_weighting_details 'calc w=1/[\s^2^(Fo^2^)+(0.0100P)^2^+0.9374P] where P=(Fo^2^+2Fc^2^)/3'
_refine_ls_weighting_scheme calc
_refine_ls_wR_factor_gt 0.0707
_refine_ls_wR_factor_ref 0.1071
_reflns_number_gt 1244
_reflns_number_total 1579
_reflns_threshold_expression >2sigma(I)
_cod_data_source_file yc5005.cif
_cod_data_source_block 1b
_cod_depositor_comments
;
The following automatic conversions were performed:

data item '_symmetry_cell_setting' value 'Monoclinic' was changed to
'monoclinic' in accordance with the
/home/saulius/struct/COD-crude-data/automatic-downloads/DataCite-retrospective/IUCr/depositions/lib/dictionaries/cif_core.dic
dictionary named 'cif_core.dic' version 2.4.2 last updated on
2011-04-26.

Automatic conversion script
Id: cif_fix_values 7556 2019-12-06 15:28:31Z antanas 
;
_cod_original_sg_symbol_H-M P2(1)/c
_cod_database_code 1556772
_publcif_datablock.id {36174883-26d3-4204-9a09-36e491c8062e}

loop_
_symmetry_equiv_pos_as_xyz
'x, y, z'
'-x, y+1/2, -z+1/2'
'-x, -y, -z'
'x, -y-1/2, z-1/2'

loop_
_atom_site_label
_atom_site_type_symbol
_atom_site_fract_x
_atom_site_fract_y
_atom_site_fract_z
_atom_site_U_iso_or_equiv
_atom_site_adp_type
_atom_site_occupancy
_atom_site_symmetry_multiplicity
_atom_site_calc_flag
_atom_site_refinement_flags
C7 C 0.26742(11) 0.2184(5) 0.7661(2) 0.0168(5) Uani 1 1 d .
H7 H 0.2641 0.4049 0.7433 0.020 Uiso 1 1 calc R
C8 C 0.32637(11) 0.0795(5) 0.7378(2) 0.0152(5) Uani 1 1 d .
H8 H 0.3322 -0.1050 0.7641 0.018 Uiso 1 1 calc R
C9 C 0.38338(11) 0.2092(5) 0.6654(2) 0.0145(5) Uani 1 1 d .
N1 N 0.42726(9) 0.0302(4) 0.61157(17) 0.0150(4) Uani 1 1 d .
H10 H 0.4210 -0.1435 0.6226 0.018 Uiso 1 1 calc R
C11 C 0.48509(11) 0.1220(5) 0.5351(2) 0.0159(5) Uani 1 1 d .
H11A H 0.5267 0.2094 0.6015 0.019 Uiso 1 1 calc .
H11B H 0.4633 0.2560 0.4628 0.019 Uiso 1 1 calc .
O1 O 0.38996(8) 0.4614(3) 0.65419(15) 0.0190(4) Uani 1 1 d .
C1 C 0.08866(12) -0.1368(5) 0.9407(2) 0.0207(5) Uani 1 1 d .
H1 H 0.0493 -0.2168 0.9768 0.025 Uiso 1 1 calc R
C2 C 0.16255(12) -0.2346(5) 0.9828(2) 0.0210(5) Uani 1 1 d .
H2 H 0.1728 -0.3792 1.0479 0.025 Uiso 1 1 calc R
C3 C 0.22127(11) -0.1179(5) 0.9283(2) 0.0180(5) Uani 1 1 d .
H3 H 0.2707 -0.1850 0.9570 0.022 Uiso 1 1 calc R
C4 C 0.20683(11) 0.0993(5) 0.8308(2) 0.0158(5) Uani 1 1 d .
C5 C 0.13232(12) 0.1988(5) 0.7911(2) 0.0199(5) Uani 1 1 d .
H5 H 0.1219 0.3464 0.7279 0.024 Uiso 1 1 calc R
C6 C 0.07364(12) 0.0795(5) 0.8453(2) 0.0215(5) Uani 1 1 d .
H6 H 0.0241 0.1456 0.8171 0.026 Uiso 1 1 calc R

loop_
_atom_site_aniso_label
_atom_site_aniso_U_11
_atom_site_aniso_U_22
_atom_site_aniso_U_33
_atom_site_aniso_U_23
_atom_site_aniso_U_13
_atom_site_aniso_U_12
C7 0.0190(10) 0.0140(12) 0.0176(10) -0.0004(9) 0.0044(8) -0.0018(9)
C8 0.0173(10) 0.0122(12) 0.0163(10) 0.0007(9) 0.0038(8) -0.0021(9)
C9 0.0141(9) 0.0141(12) 0.0144(9) 0.0000(9) 0.0006(7) -0.0018(9)
N1 0.0177(8) 0.0086(10) 0.0206(9) 0.0011(7) 0.0085(7) -0.0014(8)
C11 0.0171(10) 0.0140(12) 0.0178(10) 0.0021(9) 0.0064(8) -0.0005(9)
O1 0.0209(8) 0.0118(9) 0.0259(8) 0.0005(7) 0.0085(6) -0.0016(7)
C1 0.0198(10) 0.0247(14) 0.0202(10) -0.0030(10) 0.0103(8) -0.0052(10)
C2 0.0251(11) 0.0224(13) 0.0163(10) 0.0028(9) 0.0066(8) -0.0002(10)
C3 0.0165(10) 0.0206(13) 0.0167(10) -0.0009(9) 0.0032(8) 0.0016(10)
C4 0.0182(10) 0.0150(12) 0.0151(9) -0.0053(9) 0.0053(8) -0.0017(9)
C5 0.0217(11) 0.0181(13) 0.0210(10) 0.0021(9) 0.0070(8) 0.0040(10)
C6 0.0167(10) 0.0252(14) 0.0237(11) -0.0029(10) 0.0070(8) 0.0034(10)

loop_
_atom_type_symbol
_atom_type_description
_atom_type_scat_dispersion_real
_atom_type_scat_dispersion_imag
_atom_type_scat_source
C C 0.0033 0.0016 'International Tables Vol C Tables 4.2.6.8 and 6.1.1.4'
H H 0.0000 0.0000 'International Tables Vol C Tables 4.2.6.8 and 6.1.1.4'
N N 0.0061 0.0033 'International Tables Vol C Tables 4.2.6.8 and 6.1.1.4'
O O 0.0106 0.0060 'International Tables Vol C Tables 4.2.6.8 and 6.1.1.4'

loop_
_geom_angle_atom_site_label_1
_geom_angle_atom_site_label_2
_geom_angle_atom_site_label_3
_geom_angle
_geom_angle_site_symmetry_1
_geom_angle_site_symmetry_3
C8 C7 C4 124.8(2) . .
C8 C7 H7 117.6 . .
C4 C7 H7 117.6 . .
C7 C8 C9 122.0(2) . .
C7 C8 H8 119.0 . .
C9 C8 H8 119.0 . .
O1 C9 N1 122.29(18) . .
O1 C9 C8 123.17(19) . .
N1 C9 C8 114.53(19) . .
C9 N1 C11 121.77(18) . .
C9 N1 H10 119.1 . .
C11 N1 H10 119.1 . .
N1 C11 C11 109.6(2) . 3_656
N1 C11 H11A 109.8 . .
C11 C11 H11A 109.8 3_656 .
N1 C11 H11B 109.8 . .
C11 C11 H11B 109.8 3_656 .
H11A C11 H11B 108.2 . .
C6 C1 C2 119.8(2) . .
C6 C1 H1 120.1 . .
C2 C1 H1 120.1 . .
C3 C2 C1 120.3(2) . .
C3 C2 H2 119.8 . .
C1 C2 H2 119.8 . .
C2 C3 C4 120.5(2) . .
C2 C3 H3 119.7 . .
C4 C3 H3 119.7 . .
C3 C4 C5 118.58(19) . .
C3 C4 C7 121.65(19) . .
C5 C4 C7 119.7(2) . .
C6 C5 C4 120.6(2) . .
C6 C5 H5 119.7 . .
C4 C5 H5 119.7 . .
C1 C6 C5 120.2(2) . .
C1 C6 H6 119.9 . .
C5 C6 H6 119.9 . .

loop_
_geom_bond_atom_site_label_1
_geom_bond_atom_site_label_2
_geom_bond_distance
_geom_bond_site_symmetry_2
C7 C8 1.326(3) .
C7 C4 1.471(3) .
C7 H7 0.9300 .
C8 C9 1.484(3) .
C8 H8 0.9300 .
C9 O1 1.237(3) .
C9 N1 1.342(3) .
N1 C11 1.452(2) .
N1 H10 0.8600 .
C11 C11 1.511(4) 3_656
C11 H11A 0.9700 .
C11 H11B 0.9700 .
C1 C6 1.379(3) .
C1 C2 1.385(3) .
C1 H1 0.9300 .
C2 C3 1.385(3) .
C2 H2 0.9300 .
C3 C4 1.394(3) .
C3 H3 0.9300 .
C4 C5 1.396(3) .
C5 C6 1.388(3) .
C5 H5 0.9300 .
C6 H6 0.9300 .
